data_7242482
loop_
_publ_author_name
'Liao, Lieqiang'
'Jia, Xinjian'
'Lou, Haoxiang'
'Zhong, Jinlian'
'Liu, Huijin'
'Ding, Shunming'
'Chen, Chao'
'Hong, Sanguo'
'Luo, Xuzhong'

_publ_section_title
;
 Supramolecular gel formation regulated by water content in organic
 solvents: self-assembly mechanism and biomedical applications
;
_journal_issue 19
_journal_name_full 'RSC Advances'
_journal_page_first 11519
_journal_page_last 11528
_journal_paper_doi 10.1039/D1RA00647A
_journal_volume 11
_journal_year 2021
_chemical_formula_moiety 'C17 H13 N5 O2, H2 O'
_chemical_formula_sum 'C17 H15 N5 O3'
_chemical_formula_weight 337.34
_space_group_crystal_system monoclinic
_space_group_IT_number 14
_space_group_name_Hall '-P 2ybc'
_space_group_name_H-M_alt 'P 1 21/c 1'
_atom_sites_solution_hydrogens mixed
_audit_creation_method SHELXL-2014/7
_audit_update_record
;
2020-10-01 deposited with the CCDC.	2021-03-02 downloaded from the CCDC.
;
_cell_angle_alpha 90
_cell_angle_beta 112.159(3)
_cell_angle_gamma 90
_cell_formula_units_Z 4
_cell_length_a 14.6401(3)
_cell_length_b 8.4503(2)
_cell_length_c 13.3398(3)
_cell_measurement_reflns_used 6332
_cell_measurement_temperature 100(2)
_cell_measurement_theta_max 79.2380
_cell_measurement_theta_min 3.2700
_cell_volume 1528.42(7)
_computing_structure_refinement 'SHELXL-2014/7 (Sheldrick, 2014)'
_diffrn_ambient_temperature 100(2)
_diffrn_measured_fraction_theta_full 0.999
_diffrn_measured_fraction_theta_max 0.979
_diffrn_measurement_device_type 'XtaLAB AFC12 (RINC): Kappa dual home/near'
_diffrn_radiation_type CuK\a
_diffrn_radiation_wavelength 1.54178
_diffrn_reflns_av_R_equivalents 0.0938
_diffrn_reflns_av_unetI/netI 0.0810
_diffrn_reflns_Laue_measured_fraction_full 0.999
_diffrn_reflns_Laue_measured_fraction_max 0.979
_diffrn_reflns_limit_h_max 11
_diffrn_reflns_limit_h_min -18
_diffrn_reflns_limit_k_max 10
_diffrn_reflns_limit_k_min -10
_diffrn_reflns_limit_l_max 16
_diffrn_reflns_limit_l_min -16
_diffrn_reflns_number 10226
_diffrn_reflns_point_group_measured_fraction_full 0.999
_diffrn_reflns_point_group_measured_fraction_max 0.979
_diffrn_reflns_theta_full 67.679
_diffrn_reflns_theta_max 79.523
_diffrn_reflns_theta_min 3.259
_exptl_absorpt_coefficient_mu 0.868
_exptl_crystal_colour colorless
_exptl_crystal_density_diffrn 1.466
_exptl_crystal_description block
_exptl_crystal_F_000 704
_exptl_crystal_size_max 0.2
_exptl_crystal_size_mid 0.2
_exptl_crystal_size_min 0.2
_refine_diff_density_max 0.790
_refine_diff_density_min -0.735
_refine_diff_density_rms 0.182
_refine_ls_extinction_method none
_refine_ls_goodness_of_fit_ref 1.207
_refine_ls_hydrogen_treatment constr
_refine_ls_matrix_type full
_refine_ls_number_parameters 169
_refine_ls_number_reflns 3260
_refine_ls_number_restraints 24
_refine_ls_restrained_S_all 1.211
_refine_ls_R_factor_all 0.1897
_refine_ls_R_factor_gt 0.1837
_refine_ls_shift/su_max 0.006
_refine_ls_shift/su_mean 0.001
_refine_ls_structure_factor_coef Fsqd
_refine_ls_weighting_details 'w=1/[\s^2^(Fo^2^)+40.7281P] where P=(Fo^2^+2Fc^2^)/3'
_refine_ls_weighting_scheme calc
_refine_ls_wR_factor_gt 0.4051
_refine_ls_wR_factor_ref 0.4077
_reflns_Friedel_coverage 0.000
_reflns_number_gt 3024
_reflns_number_total 3260
_reflns_threshold_expression 'I > 2\s(I)'
_cod_data_source_file d1ra00647a2.cif
_cod_data_source_block pc
_cod_original_sg_symbol_H-M 'P 21/c'
_cod_database_code 7242482
_shelx_shelxl_version_number 2014/7
_shelx_space_group_comment
;
The symmetry employed for this shelxl refinement is uniquely defined
by the following loop, which should always be used as a source of
symmetry information in preference to the above space-group names.
They are only intended as comments.
;

loop_
_space_group_symop_operation_xyz
'x, y, z'
'-x, y+1/2, -z+1/2'
'-x, -y, -z'
'x, -y-1/2, z-1/2'

loop_
_atom_site_label
_atom_site_type_symbol
_atom_site_fract_x
_atom_site_fract_y
_atom_site_fract_z
_atom_site_U_iso_or_equiv
_atom_site_adp_type
_atom_site_occupancy
_atom_site_site_symmetry_order
_atom_site_calc_flag
_atom_site_refinement_flags_posn
_atom_site_refinement_flags_adp
_atom_site_refinement_flags_occupancy
_atom_site_disorder_assembly
_atom_site_disorder_group
O1 O 0.5151(3) 0.4038(6) 0.3893(4) 0.0167(10) Uani 1 1 d . . . . .
N2 N 0.3496(4) -0.1481(6) 0.2889(4) 0.0148(12) Uani 1 1 d . . . . .
N3 N 0.9767(4) 0.2755(8) 0.5118(4) 0.0232(14) Uani 1 1 d . U . . .
H3 H 0.9243 0.2607 0.4524 0.028 Uiso 1 1 calc R U . . .
N4 N 0.7631(4) 0.6036(7) 0.6243(4) 0.0186(13) Uani 1 1 d . . . . .
N5 N 1.2300(4) 0.0329(6) 0.5169(4) 0.0127(6) Uani 1 1 d . . . . .
N6 N 0.5911(3) 0.1613(6) 0.4174(4) 0.0128(11) Uani 1 1 d . . . . .
H6 H 0.6492 0.1148 0.4423 0.015 Uiso 1 1 calc R U . . .
O7 O 1.0346(4) 0.4149(8) 0.6707(4) 0.0381(15) Uani 1 1 d . U . . .
O2 O 0.8423(4) 0.2570(9) 0.7974(4) 0.0408(16) Uani 1 1 d G U . . .
H2A H 0.8536 0.3545 0.7915 0.061 Uiso 1 1 d G U . . .
H2B H 0.7823 0.2449 0.7895 0.061 Uiso 1 1 d G U . . .
C9 C 0.5218(4) -0.1016(7) 0.3844(5) 0.0138(6) Uani 1 1 d . . . . .
H9 H 0.5858 -0.1438 0.4220 0.017 Uiso 1 1 calc R U . . .
C10 C 1.1477(4) 0.1847(7) 0.6116(5) 0.0127(6) Uani 1 1 d . . . . .
H10 H 1.1502 0.2295 0.6779 0.015 Uiso 1 1 calc R U . . .
C11 C 0.5900(4) 0.3229(7) 0.4271(5) 0.0095(6) Uani 1 1 d . . . . .
C12 C 0.5079(4) 0.0629(7) 0.3714(5) 0.0138(6) Uani 1 1 d . . . . .
C13 C 0.7779(4) 0.3437(7) 0.4996(5) 0.0095(6) Uani 1 1 d . . . . .
H13 H 0.7828 0.2564 0.4570 0.011 Uiso 1 1 calc R U . . .
C14 C 0.9649(4) 0.3702(10) 0.5886(5) 0.0228(16) Uani 1 1 d . . . . .
C15 C 1.0631(4) 0.1992(7) 0.5172(5) 0.0127(6) Uani 1 1 d . . . . .
C16 C 0.8632(4) 0.4224(9) 0.5699(5) 0.0195(15) Uani 1 1 d . . . . .
C17 C 0.4120(4) 0.1201(7) 0.3151(5) 0.0138(6) Uani 1 1 d . . . . .
H17 H 0.3988 0.2301 0.3037 0.017 Uiso 1 1 calc R U . . .
C18 C 0.6862(4) 0.3986(7) 0.4948(5) 0.0095(6) Uani 1 1 d . . . . .
C19 C 0.4423(4) -0.2007(7) 0.3425(5) 0.0138(6) Uani 1 1 d . . . . .
H19 H 0.4529 -0.3116 0.3516 0.017 Uiso 1 1 calc R U . . .
C20 C 0.6821(4) 0.5268(7) 0.5564(5) 0.0095(6) Uani 1 1 d . . . . .
H20 H 0.6191 0.5636 0.5511 0.011 Uiso 1 1 calc R U . . .
C21 C 0.8500(5) 0.5480(9) 0.6292(5) 0.0190(15) Uani 1 1 d . U . . .
H21 H 0.9076 0.5991 0.6775 0.023 Uiso 1 1 calc R U . . .
C22 C 1.1477(5) 0.0448(10) 0.4278(5) 0.0227(16) Uani 1 1 d . . . . .
H22 H 1.1470 -0.0039 0.3634 0.027 Uiso 1 1 calc R U . . .
C23 C 1.2273(4) 0.1040(7) 0.6059(5) 0.0127(6) Uani 1 1 d . . . . .
H23 H 1.2849 0.0980 0.6701 0.015 Uiso 1 1 calc R U . . .
C24 C 0.3370(4) 0.0075(7) 0.2769(5) 0.0138(6) Uani 1 1 d . . . . .
H24 H 0.2718 0.0451 0.2392 0.017 Uiso 1 1 calc R U . . .
C25 C 1.0642(5) 0.1231(12) 0.4240(6) 0.033(2) Uani 1 1 d . . . . .
H25 H 1.0075 0.1258 0.3587 0.039 Uiso 1 1 calc R U . . .

loop_
_atom_site_aniso_label
_atom_site_aniso_U_11
_atom_site_aniso_U_22
_atom_site_aniso_U_33
_atom_site_aniso_U_23
_atom_site_aniso_U_13
_atom_site_aniso_U_12
O1 0.0094(17) 0.017(2) 0.022(2) 0.0014(18) 0.0049(15) 0.0075(17)
N2 0.011(2) 0.008(2) 0.022(2) 0.000(2) 0.0026(18) 0.0016(19)
N3 0.006(2) 0.042(4) 0.019(2) -0.018(3) 0.0025(18) -0.002(2)
N4 0.014(2) 0.023(3) 0.018(2) -0.006(2) 0.0042(18) -0.006(2)
N5 0.0103(11) 0.0047(12) 0.0197(13) 0.0018(11) 0.0017(10) 0.0003(10)
N6 0.008(2) 0.009(2) 0.019(2) -0.002(2) 0.0033(17) 0.0016(19)
O7 0.017(2) 0.064(4) 0.026(2) -0.030(2) -0.0013(18) 0.005(2)
O2 0.026(2) 0.071(4) 0.022(2) 0.007(3) 0.0058(18) -0.027(3)
C9 0.0123(11) 0.0051(12) 0.0221(12) 0.0006(10) 0.0044(9) 0.0033(10)
C10 0.0103(11) 0.0047(12) 0.0197(13) 0.0018(11) 0.0017(10) 0.0003(10)
C11 0.0113(11) 0.0051(12) 0.0134(11) 0.0003(11) 0.0061(9) 0.0016(10)
C12 0.0123(11) 0.0051(12) 0.0221(12) 0.0006(10) 0.0044(9) 0.0033(10)
C13 0.0113(11) 0.0051(12) 0.0134(11) 0.0003(11) 0.0061(9) 0.0016(10)
C14 0.009(2) 0.036(4) 0.021(3) -0.014(3) 0.003(2) 0.002(3)
C15 0.0103(11) 0.0047(12) 0.0197(13) 0.0018(11) 0.0017(10) 0.0003(10)
C16 0.009(2) 0.037(4) 0.015(3) -0.015(3) 0.0066(19) -0.004(3)
C17 0.0123(11) 0.0051(12) 0.0221(12) 0.0006(10) 0.0044(9) 0.0033(10)
C18 0.0113(11) 0.0051(12) 0.0134(11) 0.0003(11) 0.0061(9) 0.0016(10)
C19 0.0123(11) 0.0051(12) 0.0221(12) 0.0006(10) 0.0044(9) 0.0033(10)
C20 0.0113(11) 0.0051(12) 0.0134(11) 0.0003(11) 0.0061(9) 0.0016(10)
C21 0.013(2) 0.027(3) 0.018(3) -0.007(3) 0.006(2) 0.001(3)
C22 0.015(3) 0.038(4) 0.016(3) 0.001(3) 0.006(2) 0.017(3)
C23 0.0103(11) 0.0047(12) 0.0197(13) 0.0018(11) 0.0017(10) 0.0003(10)
C24 0.0123(11) 0.0051(12) 0.0221(12) 0.0006(10) 0.0044(9) 0.0033(10)
C25 0.015(3) 0.065(6) 0.014(3) -0.007(3) 0.000(2) 0.016(3)

loop_
_atom_type_symbol
_atom_type_description
_atom_type_scat_dispersion_real
_atom_type_scat_dispersion_imag
_atom_type_scat_source
C C 0.0181 0.0091 'International Tables Vol C Tables 4.2.6.8 and 6.1.1.4'
H H 0.0000 0.0000 'International Tables Vol C Tables 4.2.6.8 and 6.1.1.4'
N N 0.0311 0.0180 'International Tables Vol C Tables 4.2.6.8 and 6.1.1.4'
O O 0.0492 0.0322 'International Tables Vol C Tables 4.2.6.8 and 6.1.1.4'

loop_
_geom_angle_atom_site_label_1
_geom_angle_atom_site_label_2
_geom_angle_atom_site_label_3
_geom_angle
_geom_angle_site_symmetry_1
_geom_angle_site_symmetry_3
_geom_angle_publ_flag
C24 N2 C19 117.1(5) . . ?
C14 N3 C15 127.0(5) . . ?
C21 N4 C20 116.2(6) . . ?
C22 N5 C23 115.7(5) . . ?
C11 N6 C12 126.1(5) . . ?
C19 C9 C12 119.5(5) . . ?
C23 C10 C15 118.3(6) . . ?
O1 C11 N6 123.8(5) . . ?
O1 C11 C18 120.0(5) . . ?
N6 C11 C18 116.1(5) . . ?
C17 C12 C9 118.4(5) . . ?
C17 C12 N6 123.7(5) . . ?
C9 C12 N6 117.9(5) . . ?
C18 C13 C16 117.8(6) . . ?
O7 C14 N3 123.2(6) . . ?
O7 C14 C16 119.8(6) . . ?
N3 C14 C16 116.9(5) . . ?
N3 C15 C10 124.3(6) . . ?
N3 C15 C25 118.6(5) . . ?
C10 C15 C25 117.0(6) . . ?
C21 C16 C13 117.6(6) . . ?
C21 C16 C14 118.8(6) . . ?
C13 C16 C14 123.5(6) . . ?
C24 C17 C12 116.8(5) . . ?
C20 C18 C13 119.4(5) . . ?
C20 C18 C11 117.0(5) . . ?
C13 C18 C11 123.6(5) . . ?
N2 C19 C9 123.0(6) . . ?
N4 C20 C18 123.5(6) . . ?
N4 C21 C16 125.4(6) . . ?
N5 C22 C25 124.0(6) . . ?
N5 C23 C10 125.3(5) . . ?
N2 C24 C17 125.2(5) . . ?
C22 C25 C15 119.6(6) . . ?

loop_
_geom_bond_atom_site_label_1
_geom_bond_atom_site_label_2
_geom_bond_distance
_geom_bond_site_symmetry_2
_geom_bond_publ_flag
O1 C11 1.228(7) . ?
N2 C24 1.329(8) . ?
N2 C19 1.348(7) . ?
N3 C14 1.361(9) . ?
N3 C15 1.397(8) . ?
N4 C21 1.334(9) . ?
N4 C20 1.356(7) . ?
N5 C22 1.339(7) . ?
N5 C23 1.345(9) . ?
N6 C11 1.372(8) . ?
N6 C12 1.410(8) . ?
O7 C14 1.241(8) . ?
C9 C19 1.371(8) . ?
C9 C12 1.407(8) . ?
C10 C23 1.376(9) . ?
C10 C15 1.400(8) . ?
C11 C18 1.499(8) . ?
C12 C17 1.405(8) . ?
C13 C18 1.399(8) . ?
C13 C16 1.413(8) . ?
C14 C16 1.482(9) . ?
C15 C25 1.405(10) . ?
C16 C21 1.380(10) . ?
C17 C24 1.396(8) . ?
C18 C20 1.375(8) . ?
C22 C25 1.374(10) . ?
